data_2019440
loop_
_publ_author_name
'Sridhar, Balasubramanian'
'Ravikumar, Krishnan'
'Varghese, Babu'

_publ_section_title
;
 Tetra- and hexahydrates of bis(adeninium) zoledronate
;
_journal_coeditor_code SF3214
_journal_issue 1
_journal_name_full 'Acta Crystallographica Section C'
_journal_page_first 67
_journal_page_last 74
_journal_paper_doi 10.1107/S2053229613033172
_journal_volume 70
_journal_year 2014
_chemical_formula_iupac '2C5 H6 N5 +, C5 H8 N2 O7 P2 2-, 6H2 O'
_chemical_formula_moiety '2(C5 H6 N5 +), C5 H8 N2 O7 P2 2-, 6(H2 O)'
_chemical_formula_sum 'C15 H28 N12 O11 P2'
_chemical_formula_weight 614.43
_chemical_name_common 'Bis(adeninium) zoldronate hexahydrate'
_chemical_name_systematic
;
Bis(6-amino-7<i>H</i>-purin-1-ium) hydrogen
[1-hydroxy-2-(1<i>H</i>-imidazol-3-ium-1-yl)-1-phosphonatoethyl]phosphonate
hexahydrate
;
_space_group_IT_number 2
_symmetry_cell_setting triclinic
_symmetry_space_group_name_Hall '-P 1'
_symmetry_space_group_name_H-M 'P -1'
_atom_sites_solution_hydrogens geom
_atom_sites_solution_primary direct
_atom_sites_solution_secondary difmap
_audit_creation_method SHELXL-97
_cell_angle_alpha 102.3800(10)
_cell_angle_beta 94.2540(10)
_cell_angle_gamma 93.2230(10)
_cell_formula_units_Z 2
_cell_length_a 7.2742(6)
_cell_length_b 10.7987(9)
_cell_length_c 17.6202(15)
_cell_measurement_reflns_used 5381
_cell_measurement_temperature 294(2)
_cell_measurement_theta_max 27.77
_cell_measurement_theta_min 2.48
_cell_volume 1344.49(19)
_computing_cell_refinement 'SAINT (Bruker, 2001)'
_computing_data_collection 'SMART (Bruker, 2001)'
_computing_data_reduction 'SAINT (Bruker, 2001)'
_computing_molecular_graphics 'DIAMOND (Brandenburg & Putz, 2005)'
_computing_publication_material 'SHELXL97 (Sheldrick, 2008)'
_computing_structure_refinement 'SHELXL97 (Sheldrick, 2008)'
_computing_structure_solution 'SHELXS97 (Sheldrick, 2008)'
_diffrn_ambient_temperature 294(2)
_diffrn_measured_fraction_theta_full 0.998
_diffrn_measured_fraction_theta_max 0.962
_diffrn_measurement_device 'Bruker SMART APEX CCD area-detector'
_diffrn_measurement_device_type 'Bruker SMART APEX CCD area-detector'
_diffrn_measurement_method '\w scan'
_diffrn_radiation_monochromator graphite
_diffrn_radiation_source 'fine-focus sealed tube'
_diffrn_radiation_type MoK\a
_diffrn_radiation_wavelength 0.71073
_diffrn_reflns_av_R_equivalents 0.0263
_diffrn_reflns_av_sigmaI/netI 0.0360
_diffrn_reflns_limit_h_max 9
_diffrn_reflns_limit_h_min -9
_diffrn_reflns_limit_k_max 14
_diffrn_reflns_limit_k_min -14
_diffrn_reflns_limit_l_max 23
_diffrn_reflns_limit_l_min -23
_diffrn_reflns_number 15899
_diffrn_reflns_theta_full 25.00
_diffrn_reflns_theta_max 28.04
_diffrn_reflns_theta_min 1.19
_diffrn_standards_number 0
_exptl_absorpt_coefficient_mu 0.248
_exptl_absorpt_correction_T_max 0.99
_exptl_absorpt_correction_T_min 0.96
_exptl_absorpt_correction_type multi-scan
_exptl_absorpt_process_details '(SABABS; Bruker, 2001)'
_exptl_crystal_colour colourless
_exptl_crystal_density_diffrn 1.607
_exptl_crystal_density_method 'not measured'
_exptl_crystal_description needle
_exptl_crystal_F_000 680
_exptl_crystal_size_max 0.21
_exptl_crystal_size_mid 0.11
_exptl_crystal_size_min 0.07
_refine_diff_density_max 0.536
_refine_diff_density_min -0.257
_refine_ls_extinction_method none
_refine_ls_goodness_of_fit_ref 1.129
_refine_ls_hydrogen_treatment mixed
_refine_ls_matrix_type full
_refine_ls_number_parameters 478
_refine_ls_number_reflns 6286
_refine_ls_number_restraints 44
_refine_ls_restrained_S_all 1.135
_refine_ls_R_factor_all 0.0663
_refine_ls_R_factor_gt 0.0558
_refine_ls_shift/su_max 0.001
_refine_ls_shift/su_mean 0.000
_refine_ls_structure_factor_coef Fsqd
_refine_ls_weighting_details 'calc w=1/[\s^2^(Fo^2^)+(0.0651P)^2^+0.7724P] where P=(Fo^2^+2Fc^2^)/3'
_refine_ls_weighting_scheme calc
_refine_ls_wR_factor_gt 0.1320
_refine_ls_wR_factor_ref 0.1402
_reflns_number_gt 5401
_reflns_number_total 6286
_reflns_threshold_expression I>2\s(I)
_cod_data_source_file sf3214sup1.cif
_cod_data_source_block II
_cod_database_code 2019440

loop_
_symmetry_equiv_pos_as_xyz
'x, y, z'
'-x, -y, -z'

loop_
_atom_site_type_symbol
_atom_site_label
_atom_site_fract_x
_atom_site_fract_y
_atom_site_fract_z
_atom_site_U_iso_or_equiv
_atom_site_adp_type
_atom_site_calc_flag
_atom_site_refinement_flags
_atom_site_occupancy
_atom_site_symmetry_multiplicity
_atom_site_disorder_assembly
_atom_site_disorder_group
C C2A 0.7027(4) 0.7288(3) 0.67916(16) 0.0389(6) Uani d . 1 1 . .
H H2A 0.7323 0.7015 0.7248 0.047 Uiso calc R 1 1 . .
C C4A 0.6641(4) 0.6977(2) 0.55138(14) 0.0318(5) Uani d . 1 1 . .
C C5A 0.6084(3) 0.8184(2) 0.55255(14) 0.0297(5) Uani d . 1 1 . .
C C6A 0.6055(3) 0.9023(2) 0.62518(14) 0.0294(5) Uani d . 1 1 . .
C C8A 0.6090(4) 0.7271(3) 0.43473(16) 0.0427(7) Uani d . 1 1 . .
H H8A 0.5979 0.7107 0.3805 0.051 Uiso calc R 1 1 . .
N N1A 0.6532(3) 0.8490(2) 0.68685(12) 0.0338(5) Uani d D 1 1 . .
H H1A 0.651(4) 0.892(3) 0.7336(12) 0.047(9) Uiso d D 1 1 . .
N N3A 0.7127(3) 0.6475(2) 0.61354(13) 0.0387(5) Uani d . 1 1 . .
N N7A 0.5741(3) 0.8363(2) 0.47828(12) 0.0372(5) Uani d . 1 1 . .
N N9A 0.6624(4) 0.6405(2) 0.47547(13) 0.0393(5) Uani d D 1 1 . .
H H9A 0.698(5) 0.564(2) 0.460(2) 0.072(12) Uiso d D 1 1 . .
N N10A 0.5634(3) 1.0203(2) 0.63604(13) 0.0380(5) Uani d D 1 1 . .
H H10A 0.593(4) 1.071(3) 0.6826(13) 0.050(9) Uiso d D 1 1 . .
H H10B 0.530(4) 1.046(3) 0.5930(14) 0.046(9) Uiso d D 1 1 . .
C C2B 0.7945(4) 0.3311(3) 0.36801(17) 0.0442(7) Uani d . 1 1 . .
H H2B 0.7619 0.3718 0.3281 0.053 Uiso calc R 1 1 . .
C C4B 0.8345(4) 0.3324(2) 0.49323(15) 0.0338(5) Uani d . 1 1 . .
C C5B 0.8874(4) 0.2095(2) 0.47870(15) 0.0321(5) Uani d . 1 1 . .
C C6B 0.8929(4) 0.1471(2) 0.40071(15) 0.0333(5) Uani d . 1 1 . .
C C8B 0.9002(5) 0.2713(3) 0.60105(17) 0.0497(8) Uani d . 1 1 . .
H H8B 0.9171 0.2734 0.6542 0.060 Uiso calc R 1 1 . .
N N1B 0.8443(4) 0.2124(2) 0.34539(13) 0.0410(5) Uani d . 1 1 . .
H H1B 0.8455 0.1780 0.2967 0.049 Uiso calc PR 0.50 1 . .
N N3B 0.7854(3) 0.3980(2) 0.43926(14) 0.0405(5) Uani d . 1 1 . .
N N7B 0.9286(4) 0.1717(2) 0.54750(13) 0.0430(6) Uani d . 1 1 . .
N N9B 0.8439(4) 0.3711(2) 0.57239(14) 0.0434(6) Uani d D 1 1 . .
H H9B 0.821(5) 0.445(2) 0.5964(19) 0.060(10) Uiso d D 1 1 . .
N N10B 0.9440(4) 0.0304(2) 0.37866(14) 0.0438(6) Uani d D 1 1 . .
H H10C 0.951(5) -0.002(3) 0.3298(12) 0.056(10) Uiso d D 1 1 . .
H H10D 0.970(4) -0.017(3) 0.4126(16) 0.047(9) Uiso d D 1 1 . .
C C12 0.7985(3) 1.4372(2) 1.03938(14) 0.0288(5) Uani d . 1 1 . .
H H12 0.8456 1.4028 1.0802 0.035 Uiso calc R 1 1 . .
C C14 0.7287(4) 1.5725(2) 0.96816(16) 0.0362(6) Uani d . 1 1 . .
H H14 0.7200 1.6482 0.9516 0.043 Uiso calc R 1 1 . .
C C15 0.6590(3) 1.4561(2) 0.92890(15) 0.0325(5) Uani d . 1 1 . .
H H15 0.5926 1.4364 0.8802 0.039 Uiso calc R 1 1 . .
C C16 0.6578(3) 1.2343(2) 0.95667(14) 0.0265(5) Uani d . 1 1 . .
H H16A 0.5468 1.2150 0.9210 0.032 Uiso calc R 1 1 . .
H H16B 0.6311 1.2084 1.0044 0.032 Uiso calc R 1 1 . .
C C17 0.8131(3) 1.15684(19) 0.92018(12) 0.0200(4) Uani d . 1 1 . .
N N11 0.7048(3) 1.37228(18) 0.97454(11) 0.0255(4) Uani d . 1 1 . .
N N13 0.8145(3) 1.5578(2) 1.03686(13) 0.0328(5) Uani d D 1 1 . .
H H13 0.875(4) 1.618(2) 1.0727(15) 0.048(9) Uiso d D 1 1 . .
O O18 0.9822(2) 1.19553(16) 0.96786(9) 0.0282(4) Uani d D 1 1 . .
H H18 0.997(5) 1.150(3) 0.9998(16) 0.051(10) Uiso d D 1 1 . .
O O19 0.9798(2) 1.30606(16) 0.83553(10) 0.0328(4) Uani d . 1 1 . .
O O20 0.6725(2) 1.18517(17) 0.77726(10) 0.0335(4) Uani d . 1 1 . .
O O21 0.9583(2) 1.06948(17) 0.78296(10) 0.0324(4) Uani d D 1 1 . .
H H21 1.064(3) 1.068(3) 0.8052(19) 0.059(11) Uiso d D 1 1 . .
O O22 0.6647(2) 0.97883(16) 0.99016(9) 0.0290(4) Uani d . 1 1 . .
H H22 0.5562 0.9957 0.9874 0.044 Uiso calc PR 0.50 1 . .
O O23 0.9260(2) 0.91896(16) 0.91238(10) 0.0303(4) Uani d . 1 1 . .
O O24 0.6112(2) 0.93812(15) 0.84278(9) 0.0281(4) Uani d . 1 1 . .
P P1 0.85349(8) 1.18687(5) 0.82327(3) 0.02295(15) Uani d . 1 1 . .
P P2 0.74712(8) 0.98543(5) 0.91318(3) 0.02200(14) Uani d . 1 1 . .
O O1W 1.2782(4) 1.0626(4) 0.85746(18) 0.0425(10) Uani d PDU 0.899(14) 1 A 1
O O1W' 1.250(4) 1.002(4) 0.8420(17) 0.055(5) Uani d PDU 0.101(14) 1 A 2
H H1W 1.248(5) 1.033(3) 0.8952(15) 0.066 Uiso d D 1 1 . .
H H2W 1.362(4) 1.016(3) 0.8321(18) 0.066 Uiso d D 1 1 . .
O O2W 0.4121(4) 0.7124(2) 0.84922(15) 0.0657(7) Uani d D 1 1 . .
H H3W 0.483(5) 0.780(2) 0.846(2) 0.079 Uiso d D 1 1 . .
H H4W 0.447(5) 0.647(2) 0.814(2) 0.079 Uiso d D 1 1 . .
O O3W 0.3260(4) 0.2868(3) 0.76294(19) 0.0728(8) Uani d D 1 1 . .
H H5W 0.403(4) 0.233(3) 0.775(2) 0.087 Uiso d D 1 1 . .
H H6W 0.232(4) 0.284(4) 0.790(2) 0.087 Uiso d D 1 1 . .
O O4W 0.8724(4) 0.4914(2) 0.75162(15) 0.0670(7) Uani d D 1 1 . .
H H7W 0.905(5) 0.428(2) 0.773(2) 0.080 Uiso d D 1 1 . .
H H8W 0.938(5) 0.561(2) 0.775(2) 0.080 Uiso d D 1 1 . .
O O5W 0.4851(5) 0.5039(3) 0.7396(2) 0.0803(8) Uani d D 1 1 . .
H H9W 0.422(5) 0.435(3) 0.747(3) 0.096 Uiso d D 1 1 . .
H H10W 0.604(3) 0.487(4) 0.741(3) 0.096 Uiso d D 1 1 . .
O O6W 0.057(2) 0.7648(14) 0.7999(7) 0.057(2) Uani d PDU 0.50 1 B 1
H H12W 0.020(8) 0.829(5) 0.832(3) 0.068 Uiso d PD 0.50 1 C 1
O O6W' 0.052(2) 0.7297(13) 0.8142(8) 0.085(4) Uani d PDU 0.50 1 D 2
H H12' -0.011(8) 0.783(8) 0.845(5) 0.102 Uiso d PD 0.50 1 E 2
H H11W 0.159(4) 0.741(5) 0.818(2) 0.102 Uiso d D 1 1 . .

loop_
_atom_site_aniso_label
_atom_site_aniso_U_11
_atom_site_aniso_U_22
_atom_site_aniso_U_33
_atom_site_aniso_U_12
_atom_site_aniso_U_13
_atom_site_aniso_U_23
C2A 0.0464(16) 0.0419(15) 0.0311(13) 0.0071(12) 0.0005(11) 0.0140(11)
C4A 0.0362(13) 0.0278(12) 0.0310(13) 0.0064(10) 0.0018(10) 0.0046(10)
C5A 0.0363(13) 0.0273(12) 0.0247(12) 0.0055(10) 0.0009(9) 0.0038(9)
C6A 0.0307(12) 0.0303(12) 0.0259(12) 0.0029(10) 0.0006(9) 0.0038(9)
C8A 0.0645(19) 0.0361(14) 0.0264(13) 0.0137(13) 0.0009(12) 0.0027(11)
N1A 0.0434(12) 0.0348(12) 0.0213(10) 0.0041(9) 0.0007(9) 0.0023(9)
N3A 0.0516(14) 0.0324(12) 0.0332(12) 0.0110(10) 0.0015(10) 0.0080(9)
N7A 0.0559(14) 0.0319(11) 0.0242(10) 0.0119(10) -0.0002(9) 0.0056(8)
N9A 0.0583(15) 0.0275(11) 0.0309(11) 0.0143(10) 0.0043(10) 0.0010(9)
N10A 0.0560(15) 0.0284(11) 0.0269(11) 0.0110(10) -0.0019(10) 0.0000(9)
C2B 0.0592(18) 0.0402(15) 0.0378(15) 0.0191(13) 0.0066(13) 0.0140(12)
C4B 0.0370(13) 0.0286(12) 0.0358(14) 0.0065(10) 0.0080(11) 0.0047(10)
C5B 0.0378(13) 0.0292(12) 0.0306(13) 0.0071(10) 0.0065(10) 0.0075(10)
C6B 0.0376(14) 0.0333(13) 0.0301(13) 0.0096(10) 0.0075(10) 0.0063(10)
C8B 0.075(2) 0.0427(17) 0.0323(15) 0.0149(15) 0.0055(14) 0.0074(12)
N1B 0.0603(15) 0.0384(13) 0.0270(11) 0.0173(11) 0.0085(10) 0.0082(9)
N3B 0.0544(14) 0.0313(12) 0.0389(13) 0.0142(10) 0.0094(11) 0.0101(9)
N7B 0.0616(16) 0.0379(13) 0.0310(12) 0.0149(11) 0.0048(11) 0.0079(10)
N9B 0.0629(16) 0.0300(12) 0.0363(13) 0.0125(11) 0.0096(11) 0.0006(10)
N10B 0.0703(17) 0.0362(13) 0.0254(12) 0.0213(12) 0.0059(11) 0.0031(10)
C12 0.0287(12) 0.0276(12) 0.0272(12) 0.0020(9) 0.0032(9) -0.0006(9)
C14 0.0366(14) 0.0268(13) 0.0460(15) 0.0058(10) 0.0071(11) 0.0074(11)
C15 0.0344(13) 0.0329(13) 0.0299(12) 0.0070(10) 0.0013(10) 0.0055(10)
C16 0.0285(11) 0.0210(11) 0.0273(11) -0.0001(9) 0.0078(9) -0.0019(9)
C17 0.0216(10) 0.0185(10) 0.0186(10) 0.0009(8) 0.0016(8) 0.0017(8)
N11 0.0264(10) 0.0224(9) 0.0257(10) 0.0032(7) 0.0059(7) -0.0005(7)
N13 0.0310(11) 0.0255(10) 0.0367(12) -0.0005(8) 0.0039(9) -0.0044(9)
O18 0.0292(9) 0.0292(9) 0.0248(8) -0.0039(7) -0.0062(6) 0.0073(7)
O19 0.0413(10) 0.0302(9) 0.0265(9) -0.0057(7) 0.0035(7) 0.0075(7)
O20 0.0354(9) 0.0384(10) 0.0252(8) 0.0057(7) -0.0032(7) 0.0050(7)
O21 0.0348(10) 0.0362(10) 0.0236(8) 0.0080(8) 0.0056(7) -0.0015(7)
O22 0.0292(9) 0.0341(9) 0.0255(8) 0.0019(7) 0.0050(7) 0.0094(7)
O23 0.0313(9) 0.0308(9) 0.0296(9) 0.0092(7) 0.0026(7) 0.0069(7)
O24 0.0298(8) 0.0281(8) 0.0240(8) -0.0018(7) -0.0014(6) 0.0030(6)
P1 0.0266(3) 0.0244(3) 0.0169(3) 0.0017(2) 0.0020(2) 0.0024(2)
P2 0.0247(3) 0.0200(3) 0.0204(3) 0.0012(2) 0.0009(2) 0.0031(2)
O1W 0.0349(13) 0.056(2) 0.0402(15) 0.0108(14) 0.0067(10) 0.0157(15)
O1W' 0.035(8) 0.070(10) 0.072(9) 0.007(8) 0.008(8) 0.037(8)
O2W 0.0815(18) 0.0505(14) 0.0636(16) -0.0160(13) 0.0101(13) 0.0133(12)
O3W 0.0583(16) 0.0790(19) 0.097(2) 0.0192(14) 0.0278(15) 0.0445(16)
O4W 0.096(2) 0.0481(14) 0.0605(16) 0.0103(14) 0.0016(14) 0.0212(12)
O5W 0.087(2) 0.0682(19) 0.090(2) 0.0054(16) 0.0149(18) 0.0247(16)
O6W 0.055(3) 0.079(6) 0.038(3) 0.020(4) 0.014(2) 0.011(3)
O6W' 0.062(4) 0.095(8) 0.071(7) 0.026(5) -0.010(5) -0.042(5)

loop_
_atom_type_symbol
_atom_type_description
_atom_type_scat_dispersion_real
_atom_type_scat_dispersion_imag
_atom_type_scat_source
C C 0.0033 0.0016 'International Tables Vol C Tables 4.2.6.8 and 6.1.1.4'
H H 0.0000 0.0000 'International Tables Vol C Tables 4.2.6.8 and 6.1.1.4'
N N 0.0061 0.0033 'International Tables Vol C Tables 4.2.6.8 and 6.1.1.4'
O O 0.0106 0.0060 'International Tables Vol C Tables 4.2.6.8 and 6.1.1.4'
P P 0.1023 0.0942 'International Tables Vol C Tables 4.2.6.8 and 6.1.1.4'

loop_
_geom_angle_atom_site_label_1
_geom_angle_atom_site_label_2
_geom_angle_atom_site_label_3
_geom_angle
N3A C2A N1A 125.9(2)
N3A C2A H2A 117.0
N1A C2A H2A 117.0
N9A C4A N3A 126.9(2)
N9A C4A C5A 105.7(2)
N3A C4A C5A 127.3(2)
N7A C5A C4A 110.9(2)
N7A C5A C6A 130.9(2)
C4A C5A C6A 118.1(2)
N10A C6A N1A 121.1(2)
N10A C6A C5A 125.6(2)
N1A C6A C5A 113.3(2)
N7A C8A N9A 114.2(2)
N7A C8A H8A 122.9
N9A C8A H8A 122.9
C2A N1A C6A 123.7(2)
C2A N1A H1A 116(2)
C6A N1A H1A 120(2)
C2A N3A C4A 111.6(2)
C8A N7A C5A 103.0(2)
C4A N9A C8A 106.2(2)
C4A N9A H9A 123(3)
C8A N9A H9A 131(3)
C6A N10A H10A 119(2)
C6A N10A H10B 115(2)
H10A N10A H10B 125(3)
N3B C2B N1B 128.6(3)
N3B C2B H2B 115.7
N1B C2B H2B 115.7
N3B C4B N9B 128.3(2)
N3B C4B C5B 126.0(2)
N9B C4B C5B 105.7(2)
N7B C5B C4B 110.7(2)
N7B C5B C6B 131.8(2)
C4B C5B C6B 117.5(2)
N10B C6B N1B 119.0(2)
N10B C6B C5B 123.8(2)
N1B C6B C5B 117.2(2)
N7B C8B N9B 114.1(3)
N7B C8B H8B 123.0
N9B C8B H8B 123.0
C2B N1B C6B 118.8(2)
C2B N1B H1B 120.6
C6B N1B H1B 120.6
C2B N3B C4B 111.8(2)
C8B N7B C5B 103.5(2)
C8B N9B C4B 106.0(2)
C8B N9B H9B 130(2)
C4B N9B H9B 124(2)
C6B N10B H10C 120(2)
C6B N10B H10D 122(2)
H10C N10B H10D 118(3)
N13 C12 N11 109.1(2)
N13 C12 H12 125.5
N11 C12 H12 125.5
C15 C14 N13 106.9(2)
C15 C14 H14 126.5
N13 C14 H14 126.5
C14 C15 N11 107.0(2)
C14 C15 H15 126.5
N11 C15 H15 126.5
N11 C16 C17 113.13(18)
N11 C16 H16A 109.0
C17 C16 H16A 109.0
N11 C16 H16B 109.0
C17 C16 H16B 109.0
H16A C16 H16B 107.8
O18 C17 C16 109.35(17)
O18 C17 P1 106.21(14)
C16 C17 P1 111.62(15)
O18 C17 P2 110.80(14)
C16 C17 P2 108.11(14)
P1 C17 P2 110.77(11)
C12 N11 C15 108.1(2)
C12 N11 C16 124.8(2)
C15 N11 C16 127.1(2)
C12 N13 C14 108.9(2)
C12 N13 H13 125(2)
C14 N13 H13 126(2)
C17 O18 H18 111(2)
P1 O21 H21 112(2)
P2 O22 H22 109.5
O20 P1 O19 116.79(10)
O20 P1 O21 108.41(10)
O19 P1 O21 109.24(10)
O20 P1 C17 109.44(10)
O19 P1 C17 107.78(9)
O21 P1 C17 104.50(10)
O24 P2 O23 115.30(10)
O24 P2 O22 112.91(10)
O23 P2 O22 107.18(9)
O24 P2 C17 108.67(9)
O23 P2 C17 106.62(10)
O22 P2 C17 105.55(10)
H1W O1W H2W 110(3)
H1W O1W' H2W 105(3)
H3W O2W H4W 107(2)
H5W O3W H6W 108(3)
H7W O4W H8W 109(3)
H9W O5W H10W 107(3)
H12W O6W H11W 111(3)
H12' O6W H11W 103(5)
H12W O6W' H11W 98(4)
H12' O6W' H11W 119(5)

loop_
_geom_bond_atom_site_label_1
_geom_bond_atom_site_label_2
_geom_bond_distance
C2A N3A 1.303(4)
C2A N1A 1.347(3)
C2A H2A 0.9300
C4A N9A 1.347(3)
C4A N3A 1.355(3)
C4A C5A 1.383(3)
C5A N7A 1.370(3)
C5A C6A 1.403(3)
C6A N10A 1.304(3)
C6A N1A 1.367(3)
C8A N7A 1.311(3)
C8A N9A 1.352(3)
C8A H8A 0.9300
N1A H1A 0.857(18)
N9A H9A 0.877(19)
N10A H10A 0.888(18)
N10A H10B 0.886(18)
C2B N3B 1.316(4)
C2B N1B 1.337(3)
C2B H2B 0.9300
C4B N3B 1.342(3)
C4B N9B 1.363(3)
C4B C5B 1.378(3)
C5B N7B 1.378(3)
C5B C6B 1.399(3)
C6B N10B 1.320(3)
C6B N1B 1.358(3)
C8B N7B 1.307(4)
C8B N9B 1.355(4)
C8B H8B 0.9300
N1B H1B 0.8600
N9B H9B 0.856(18)
N10B H10C 0.862(18)
N10B H10D 0.887(18)
C12 N13 1.312(3)
C12 N11 1.322(3)
C12 H12 0.9300
C14 C15 1.348(4)
C14 N13 1.364(4)
C14 H14 0.9300
C15 N11 1.372(3)
C15 H15 0.9300
C16 N11 1.470(3)
C16 C17 1.540(3)
C16 H16A 0.9700
C16 H16B 0.9700
C17 O18 1.426(3)
C17 P1 1.846(2)
C17 P2 1.861(2)
N13 H13 0.876(18)
O18 H18 0.828(18)
O19 P1 1.5053(17)
O20 P1 1.4911(17)
O21 P1 1.5797(17)
O21 H21 0.839(18)
O22 P2 1.5367(16)
O22 H22 0.8200
O23 P2 1.5202(17)
O24 P2 1.5054(16)
O1W H1W 0.835(18)
O1W H2W 0.897(17)
O1W' H1W 0.93(2)
O1W' H2W 0.860(19)
O2W H3W 0.888(18)
O2W H4W 0.893(18)
O3W H5W 0.873(18)
O3W H6W 0.867(18)
O4W H7W 0.882(18)
O4W H8W 0.870(18)
O5W H9W 0.888(19)
O5W H10W 0.895(19)
O6W H12W 0.87(2)
O6W H12' 0.96(6)
O6W H11W 0.860(19)
O6W' H12W 1.10(4)
O6W' H12' 0.88(2)
O6W' H11W 0.78(4)

loop_
_geom_hbond_atom_site_label_D
_geom_hbond_atom_site_label_H
_geom_hbond_atom_site_label_A
_geom_hbond_site_symmetry_A
_geom_hbond_distance_DH
_geom_hbond_distance_HA
_geom_hbond_distance_DA
_geom_hbond_angle_DHA
N1A H1A O24 . 0.857(18) 1.93(2) 2.755(3) 161(3)
N9A H9A N3B . 0.877(19) 1.903(19) 2.775(3) 173(4)
N10A H10A O20 . 0.888(18) 1.879(19) 2.764(3) 175(3)
N10A H10B N7A 2_676 0.886(18) 2.10(2) 2.944(3) 159(3)
N1B H1B O6W 2_666 0.86 2.09 2.765(10) 135.3
N9B H9B N3A . 0.856(18) 2.33(2) 3.138(3) 158(3)
N10B H10C O21 2_766 0.862(18) 2.13(2) 2.974(3) 166(3)
N10B H10D N7B 2_756 0.887(18) 2.09(2) 2.929(3) 157(3)
N13 H13 O19 2_787 0.876(18) 1.87(2) 2.700(3) 158(3)
O18 H18 O23 2_777 0.828(18) 1.92(2) 2.726(2) 165(3)
O21 H21 O1W . 0.839(18) 1.761(19) 2.599(4) 176(4)
O21 H21 O1W' . 0.839(18) 1.72(4) 2.51(3) 157(4)
O22 H22 O22 2_677 0.82 1.71 2.500(3) 162.2
O1W H1W O22 2_777 0.83(3) 2.12(3) 2.820(4) 143(3)
O1W H2W O24 1_655 0.90(3) 2.03(3) 2.837(4) 148(3)
O2W H3W O24 . 0.888(18) 1.909(18) 2.792(3) 173(4)
O2W H4W O5W . 0.893(18) 1.851(19) 2.739(4) 172(4)
O3W H5W O20 1_545 0.873(18) 2.06(2) 2.821(3) 146(4)
O3W H6W O19 1_445 0.867(18) 2.060(19) 2.906(3) 165(4)
O4W H7W O19 1_545 0.882(18) 1.97(2) 2.841(3) 171(4)
O4W H8W O6W 1_655 0.870(18) 2.26(2) 3.091(15) 159(3)
O5W H9W O3W . 0.888(19) 1.80(2) 2.680(4) 172(4)
O5W H10W O4W . 0.895(19) 1.943(19) 2.823(5) 167(4)
O6W H11W O2W . 0.85(3) 1.93(3) 2.791(15) 169(4)
O6W H12W O23 1_455 0.87(2) 1.74(4) 2.580(15) 161(8)

loop_
_geom_torsion_atom_site_label_1
_geom_torsion_atom_site_label_2
_geom_torsion_atom_site_label_3
_geom_torsion_atom_site_label_4
_geom_torsion
N9A C4A C5A N7A -0.5(3)
N3A C4A C5A N7A 178.7(3)
N9A C4A C5A C6A -177.1(2)
N3A C4A C5A C6A 2.1(4)
N7A C5A C6A N10A 1.5(5)
C4A C5A C6A N10A 177.3(3)
N7A C5A C6A N1A -178.3(3)
C4A C5A C6A N1A -2.5(3)
N3A C2A N1A C6A 0.2(5)
N10A C6A N1A C2A -178.2(3)
C5A C6A N1A C2A 1.5(4)
N1A C2A N3A C4A -0.8(4)
N9A C4A N3A C2A 178.7(3)
C5A C4A N3A C2A -0.4(4)
N9A C8A N7A C5A 0.2(3)
C4A C5A N7A C8A 0.2(3)
C6A C5A N7A C8A 176.3(3)
N3A C4A N9A C8A -178.7(3)
C5A C4A N9A C8A 0.6(3)
N7A C8A N9A C4A -0.5(4)
N3B C4B C5B N7B 180.0(3)
N9B C4B C5B N7B 0.2(3)
N3B C4B C5B C6B 0.8(4)
N9B C4B C5B C6B -178.9(2)
N7B C5B C6B N10B -0.1(5)
C4B C5B C6B N10B 178.8(3)
N7B C5B C6B N1B -179.4(3)
C4B C5B C6B N1B -0.5(4)
N3B C2B N1B C6B 0.3(5)
N10B C6B N1B C2B -179.3(3)
C5B C6B N1B C2B 0.0(4)
N1B C2B N3B C4B 0.0(5)
N9B C4B N3B C2B 179.1(3)
C5B C4B N3B C2B -0.5(4)
N9B C8B N7B C5B -0.1(4)
C4B C5B N7B C8B -0.1(3)
C6B C5B N7B C8B 178.9(3)
N7B C8B N9B C4B 0.2(4)
N3B C4B N9B C8B -180.0(3)
C5B C4B N9B C8B -0.2(3)
N13 C14 C15 N11 -0.3(3)
N11 C16 C17 O18 51.9(2)
N11 C16 C17 P1 -65.3(2)
N11 C16 C17 P2 172.60(15)
N13 C12 N11 C15 -0.1(3)
N13 C12 N11 C16 -179.3(2)
C14 C15 N11 C12 0.3(3)
C14 C15 N11 C16 179.5(2)
C17 C16 N11 C12 -85.1(3)
C17 C16 N11 C15 95.8(3)
N11 C12 N13 C14 -0.1(3)
C15 C14 N13 C12 0.3(3)
O18 C17 P1 O20 -163.63(13)
C16 C17 P1 O20 -44.54(17)
P2 C17 P1 O20 75.99(13)
O18 C17 P1 O19 -35.68(16)
C16 C17 P1 O19 83.42(17)
P2 C17 P1 O19 -156.06(11)
O18 C17 P1 O21 80.44(15)
C16 C17 P1 O21 -160.46(15)
P2 C17 P1 O21 -39.93(13)
O18 C17 P2 O24 -160.46(14)
C16 C17 P2 O24 79.73(16)
P1 C17 P2 O24 -42.86(14)
O18 C17 P2 O23 -35.60(16)
C16 C17 P2 O23 -155.41(14)
P1 C17 P2 O23 82.00(12)
O18 C17 P2 O22 78.16(16)
C16 C17 P2 O22 -41.64(16)
P1 C17 P2 O22 -164.24(10)
